data_7241929
loop_
_publ_author_name
'Ma, Jianxin'
'Wang, Yue'
'Liu, Guocheng'
'Xu, Na'
'Wang, Xiuli'

_publ_section_title
;
 A pH-stable Ag(i) multifunctional luminescent sensor for the efficient
 detection of organic solvents, organochlorine pesticides and heavy metal
 ions
;
_journal_issue 73
_journal_name_full 'RSC Advances'
_journal_page_first 44712
_journal_page_last 44718
_journal_paper_doi 10.1039/D0RA08991E
_journal_volume 10
_journal_year 2020
_chemical_formula_moiety 'C32 H27 Ag N4 O11, H2 O'
_chemical_formula_sum 'C32 H29 Ag N4 O12'
_chemical_formula_weight 769.46
_space_group_crystal_system triclinic
_space_group_IT_number 2
_space_group_name_Hall '-P 1'
_space_group_name_H-M_alt 'P -1'
_atom_sites_solution_hydrogens mixed
_atom_sites_solution_primary iterative
_audit_creation_date 2020-10-06
_audit_creation_method
;
Olex2 1.3
(compiled 2020.02.04 svn.rd84adfe8 for OlexSys, GUI svn.r6032)
;
_audit_update_record
;
2020-10-07 deposited with the CCDC.	2020-11-16 downloaded from the CCDC.
;
_cell_angle_alpha 83.690(9)
_cell_angle_beta 86.778(9)
_cell_angle_gamma 85.131(6)
_cell_formula_units_Z 2
_cell_length_a 8.492(6)
_cell_length_b 13.445(6)
_cell_length_c 13.518(6)
_cell_measurement_reflns_used 1899
_cell_measurement_temperature 296.15
_cell_measurement_theta_max 50.000
_cell_measurement_theta_min 1.953
_cell_volume 1526.8(14)
_computing_cell_refinement 'SAINT+ Ver. 2016.5-0 (Bruker-AXS, 2016)'
_computing_data_collection 'APEX3 Ver. 2016.5-0 (Bruker-AXS, 2016)'
_computing_data_reduction 'SAINT+ Ver. 2016.5-0 (Bruker-AXS, 2016)'
_computing_molecular_graphics 'OLEX2 (Dolomanov et al., 2009)'
_computing_publication_material 'OLEX2 (Dolomanov et al., 2009)'
_computing_structure_refinement 'XL (Sheldrick, 2015b)'
_computing_structure_solution 'XT (Sheldrick, 2015a)'
_diffrn_ambient_temperature 296.15
_diffrn_detector 'charge-coupled device (CCD) area detector'
_diffrn_detector_area_resol_mean 7.9
_diffrn_detector_type 'Bruker APEX II'
_diffrn_measured_fraction_theta_full 0.990
_diffrn_measured_fraction_theta_max 0.987
_diffrn_measurement_device 'three-circle diffractometer'
_diffrn_measurement_device_type 'Bruker APEX-II CCD'
_diffrn_measurement_method '0.5\% \w and 0.5\% \f scans'
_diffrn_radiation_collimation 'focusing mirrors'
_diffrn_radiation_detector 'Bruker APEX II'
_diffrn_radiation_monochromator 'mirror optics'
_diffrn_radiation_probe x-ray
_diffrn_radiation_type 'Mo K\a'
_diffrn_radiation_wavelength 0.71073
_diffrn_radiation_xray_symbol K-L~3~
_diffrn_reflns_av_R_equivalents 0.0529
_diffrn_reflns_av_unetI/netI 0.1154
_diffrn_reflns_Laue_measured_fraction_full 0.990
_diffrn_reflns_Laue_measured_fraction_max 0.987
_diffrn_reflns_limit_h_max 5
_diffrn_reflns_limit_h_min -10
_diffrn_reflns_limit_k_max 16
_diffrn_reflns_limit_k_min -15
_diffrn_reflns_limit_l_max 15
_diffrn_reflns_limit_l_min -16
_diffrn_reflns_number 8525
_diffrn_reflns_point_group_measured_fraction_full 0.990
_diffrn_reflns_point_group_measured_fraction_max 0.987
_diffrn_reflns_theta_full 25.242
_diffrn_reflns_theta_max 25.278
_diffrn_reflns_theta_min 1.517
_diffrn_source 'microfocus sealed X-ray tube'
_diffrn_source_current 30.0
_diffrn_source_power 1.2
_diffrn_source_type 'Incoatec I\ms'
_diffrn_source_voltage 40.0
_exptl_absorpt_coefficient_mu 0.735
_exptl_absorpt_correction_T_max 0.87
_exptl_absorpt_correction_T_min 0.86
_exptl_absorpt_correction_type multi-scan
_exptl_absorpt_process_details
;
SADABS-2016/2 (Krause et al., 2015) was used for absorption correction.
;
_exptl_crystal_colour colourless
_exptl_crystal_colour_primary green
_exptl_crystal_density_diffrn 1.674
_exptl_crystal_density_method 'not measured'
_exptl_crystal_description block
_exptl_crystal_F_000 784
_exptl_crystal_size_max 0.24
_exptl_crystal_size_mid 0.22
_exptl_crystal_size_min 0.2
_refine_diff_density_max 1.841
_refine_diff_density_min -0.851
_refine_diff_density_rms 0.141
_refine_ls_extinction_method none
_refine_ls_goodness_of_fit_ref 0.981
_refine_ls_hydrogen_treatment mixed
_refine_ls_matrix_type full
_refine_ls_number_parameters 460
_refine_ls_number_reflns 5472
_refine_ls_number_restraints 16
_refine_ls_restrained_S_all 0.982
_refine_ls_R_factor_all 0.1548
_refine_ls_R_factor_gt 0.0842
_refine_ls_shift/su_max 0.000
_refine_ls_shift/su_mean 0.000
_refine_ls_structure_factor_coef Fsqd
_refine_ls_weighting_details 'w=1/[\s^2^(Fo^2^)+(0.1635P)^2^] where P=(Fo^2^+2Fc^2^)/3'
_refine_ls_weighting_scheme calc
_refine_ls_wR_factor_gt 0.2376
_refine_ls_wR_factor_ref 0.2803
_reflns_Friedel_coverage 0.000
_reflns_number_gt 2715
_reflns_number_total 5472
_reflns_threshold_expression 'I > 2\s(I)'
_cod_data_source_file d0ra08991e2.cif
_cod_data_source_block 1
_cod_database_code 7241929
_shelx_shelxl_version_number 2018/3
_shelx_space_group_comment
;
The symmetry employed for this shelxl refinement is uniquely defined
by the following loop, which should always be used as a source of
symmetry information in preference to the above space-group names.
They are only intended as comments.
;
_shelx_estimated_absorpt_t_max 0.54
_shelx_estimated_absorpt_t_min 0.21
_olex2_refinement_description
;
1. Fixed Uiso
 At 1.2 times of:
  All C(H) groups, All C(H,H) groups, All N(H) groups
 At 1.5 times of:
  All O(H) groups, All O(H,H) groups
2. Restrained distances
 C32-C29
 1.55 with sigma of 0.01
 C10-C15
 1.5 with sigma of 0.01
 C4-H4B
 1 with sigma of 0.02
 H12A-H30B_$1
 2.3 with sigma of 0.04
3. Uiso/Uaniso restraints and constraints
Uanis(C1) \\sim Ueq, Uanis(C33) \\sim Ueq: with sigma of 0.01 and sigma for
terminal atoms of 0.01
4. Others
 Fixed Sof: C1(0.6) H1(0.6) H5A(0.6) H5B(0.4) C33(0.4) H33(0.4)
5.a Free rotating group:
 O12(H12A,H12B)
5.b Secondary CH2 refined with riding coordinates:
 C29(H29A,H29B), C30(H30A,H30B), C31(H31A,H31B), C32(H32A,H32B)
5.c Aromatic/amide H refined with riding coordinates:
 N3(H3), N4(H4A), C1(H1), C5(H5A), C5(H5B), C9(H9), C13(H13), C17(H17),
 C19(H19), C20(H20), C21(H21), C22(H22), C25(H25), C26(H26), C27(H27), C33(H33)
5.d Tetrahedral OH refined with riding coordinates:
 O8(H8), O5(H5), O4(H4)
;
_olex2_submission_special_instructions 'No special instructions were received'

loop_
_space_group_symop_operation_xyz
'x, y, z'
'-x, -y, -z'

loop_
_atom_site_label
_atom_site_type_symbol
_atom_site_fract_x
_atom_site_fract_y
_atom_site_fract_z
_atom_site_U_iso_or_equiv
_atom_site_adp_type
_atom_site_occupancy
_atom_site_site_symmetry_order
_atom_site_calc_flag
_atom_site_refinement_flags_posn
_atom_site_refinement_flags_adp
_atom_site_refinement_flags_occupancy
_atom_site_disorder_assembly
_atom_site_disorder_group
Ag1 Ag 0.64202(11) 0.86266(7) 0.54994(6) 0.0722(4) Uani 1 1 d . . . . .
O7 O 0.6768(8) 0.9513(5) 0.2134(5) 0.0531(16) Uani 1 1 d . . . . .
O6 O 0.8787(9) 0.6398(5) -0.4204(4) 0.0636(19) Uani 1 1 d . . . . .
O9 O 0.7882(9) 0.7094(5) -0.0784(4) 0.0618(19) Uani 1 1 d . . . . .
O8 O 0.4780(8) 0.8579(5) 0.2426(5) 0.0640(19) Uani 1 1 d . . . . .
H8 H 0.467851 0.797724 0.255763 0.096 Uiso 1 1 calc R U . . .
O11 O 0.1635(9) 1.1198(5) 1.2862(5) 0.0639(19) Uani 1 1 d . . . . .
O1 O 0.7431(11) 0.7810(6) 0.3798(5) 0.073(2) Uani 1 1 d . . . . .
O5 O 0.8008(11) 0.4967(6) -0.4400(5) 0.084(3) Uani 1 1 d . . . . .
H5 H 0.796507 0.521457 -0.498113 0.126 Uiso 1 1 calc R U . . .
O2 O 0.8952(10) 0.6395(6) 0.3822(5) 0.076(2) Uani 1 1 d . . . . .
O3 O 0.5996(12) 0.3078(7) -0.2041(6) 0.094(3) Uani 1 1 d . . . . .
O4 O 0.6795(13) 0.3588(6) -0.3531(6) 0.100(3) Uani 1 1 d . . . . .
H4 H 0.738222 0.400451 -0.379367 0.150 Uiso 1 1 calc R U . . .
O10 O 0.1609(12) 0.6217(7) 0.8786(7) 0.106(3) Uani 1 1 d . . . . .
N2 N -0.2602(10) 1.0017(6) 1.4938(5) 0.054(2) Uani 1 1 d . . . . .
N3 N 0.0065(11) 1.0209(7) 1.2232(6) 0.066(2) Uani 1 1 d . . . . .
H3 H -0.084349 0.996597 1.227404 0.079 Uiso 1 1 calc R U . . .
N4 N 0.2896(13) 0.7553(9) 0.8972(7) 0.087(3) Uani 1 1 d . . . . .
H4A H 0.365577 0.791900 0.876751 0.104 Uiso 1 1 calc R U . . .
C1 C 0.485(3) 0.6708(18) 0.5651(18) 0.039(6) Uani 0.6 1 d . U P A 1
H1 H 0.536306 0.667232 0.502969 0.047 Uiso 0.6 1 calc R U P A 1
N1 N 0.5020(9) 0.7450(7) 0.6103(5) 0.054(2) Uani 1 1 d . . . . .
C2 C 0.4338(12) 0.7478(9) 0.7026(7) 0.059(3) Uani 1 1 d . . . . .
H2 H 0.446(12) 0.814(8) 0.730(7) 0.071 Uiso 1 1 d . U . . .
C3 C 0.3416(11) 0.6741(9) 0.7464(7) 0.060(3) Uani 1 1 d . . . . .
C4 C 0.3186(15) 0.5931(10) 0.6965(10) 0.074(3) Uani 1 1 d D . . . .
H4B H 0.260(12) 0.536(6) 0.731(7) 0.089 Uiso 1 1 d D U . . .
C5 C 0.3887(17) 0.5899(10) 0.6042(9) 0.085(4) Uani 1 1 d . . . . .
H5A H 0.375561 0.537323 0.566909 0.102 Uiso 0.6 1 calc R U P A 1
H5B H 0.389223 0.528954 0.577649 0.102 Uiso 0.4 1 calc R U P A 2
C6 C 0.6223(10) 0.8711(6) 0.2135(6) 0.039(2) Uani 1 1 d . . . . .
C7 C 0.8070(10) 0.7105(7) 0.2272(6) 0.041(2) Uani 1 1 d . . . . .
C8 C 0.6981(10) 0.4664(7) -0.2245(6) 0.043(2) Uani 1 1 d . . . . .
C9 C -0.1644(11) 1.0033(6) 1.4134(6) 0.043(2) Uani 1 1 d . . . . .
H9 H -0.157416 0.948232 1.376888 0.052 Uiso 1 1 calc R U . . .
C10 C 0.7728(10) 0.5479(6) -0.2751(5) 0.0387(19) Uani 1 1 d D . . . .
C11 C 0.7176(10) 0.7871(6) 0.1715(6) 0.039(2) Uani 1 1 d . . . . .
C12 C 0.8125(12) 0.7137(8) 0.3375(6) 0.048(2) Uani 1 1 d . . . . .
C13 C 0.8002(11) 0.6261(7) -0.2217(6) 0.049(2) Uani 1 1 d . . . . .
H13 H 0.847465 0.681176 -0.254473 0.058 Uiso 1 1 calc R U . . .
C14 C 0.7595(11) 0.6253(7) -0.1209(6) 0.046(2) Uani 1 1 d . . . . .
C15 C 0.8221(11) 0.5649(7) -0.3845(5) 0.047(2) Uani 1 1 d D . . . .
C16 C -0.0745(11) 1.0816(7) 1.3808(6) 0.047(2) Uani 1 1 d . . . . .
C17 C 0.8919(11) 0.6353(7) 0.1813(6) 0.048(2) Uani 1 1 d . . . . .
H17 H 0.954181 0.586331 0.218529 0.057 Uiso 1 1 calc R U . . .
C18 C 0.7937(12) 0.7054(7) 0.0253(6) 0.048(2) Uani 1 1 d . . . . .
C19 C 0.6874(12) 0.5476(7) -0.0718(7) 0.053(2) Uani 1 1 d . . . . .
H19 H 0.658881 0.546680 -0.004341 0.063 Uiso 1 1 calc R U . . .
C20 C 0.8848(12) 0.6326(7) 0.0801(7) 0.054(2) Uani 1 1 d . . . . .
H20 H 0.941658 0.581596 0.048966 0.065 Uiso 1 1 calc R U . . .
C21 C 0.7106(11) 0.7825(7) 0.0687(6) 0.045(2) Uani 1 1 d . . . . .
H21 H 0.649875 0.831360 0.030296 0.054 Uiso 1 1 calc R U . . .
C22 C -0.0803(13) 1.1635(7) 1.4352(8) 0.060(3) Uani 1 1 d . . . . .
H22 H -0.018504 1.216834 1.415912 0.072 Uiso 1 1 calc R U . . .
C23 C 0.6552(13) 0.3706(8) -0.2628(8) 0.059(3) Uani 1 1 d . . . . .
C24 C 0.0415(12) 1.0763(7) 1.2925(7) 0.054(2) Uani 1 1 d . . . . .
C25 C 0.6577(12) 0.4712(8) -0.1232(7) 0.060(3) Uani 1 1 d . . . . .
H25 H 0.607072 0.418108 -0.088993 0.071 Uiso 1 1 calc R U . . .
C26 C -0.2615(15) 1.0820(8) 1.5471(7) 0.068(3) Uani 1 1 d . . . . .
H26 H -0.321958 1.080691 1.606707 0.082 Uiso 1 1 calc R U . . .
C27 C -0.1809(15) 1.1632(9) 1.5189(8) 0.070(3) Uani 1 1 d . . . . .
H27 H -0.192793 1.218347 1.555430 0.085 Uiso 1 1 calc R U . . .
C28 C 0.2585(14) 0.6779(9) 0.8471(9) 0.072(3) Uani 1 1 d . . . . .
C29 C 0.2172(14) 0.8770(9) 1.0184(8) 0.077(3) Uani 1 1 d D . . . .
H29A H 0.195073 0.928629 0.963841 0.093 Uiso 1 1 calc R U . . .
H29B H 0.326720 0.878749 1.034561 0.093 Uiso 1 1 calc R U . . .
C30 C 0.1175(16) 0.9991(10) 1.1385(8) 0.084(4) Uani 1 1 d . . . . .
H30A H 0.094084 1.048164 1.082064 0.101 Uiso 1 1 calc R U . . .
H30B H 0.224433 1.006439 1.156742 0.101 Uiso 1 1 calc R U . . .
C31 C 0.1098(15) 0.8984(10) 1.1085(9) 0.081(4) Uani 1 1 d . . . . .
H31A H 0.001572 0.889933 1.093746 0.097 Uiso 1 1 calc R U . . .
H31B H 0.138399 0.849369 1.164035 0.097 Uiso 1 1 calc R U . . .
C32 C 0.192(2) 0.7760(10) 0.9866(9) 0.110(5) Uani 1 1 d D . . . .
H32A H 0.218763 0.724356 1.040407 0.132 Uiso 1 1 calc R U . . .
H32B H 0.081817 0.773434 0.973581 0.132 Uiso 1 1 calc R U . . .
O12 O 0.4514(11) 1.1115(7) 0.1501(7) 0.089(2) Uani 1 1 d G . . . .
H12A H 0.376988 1.129478 0.190672 0.134 Uiso 1 1 d DG U . . .
H12B H 0.478989 1.051081 0.171609 0.134 Uiso 1 1 d G U . . .
C33 C 0.450(4) 0.655(3) 0.552(3) 0.029(8) Uani 0.4 1 d . U P A 2
H33 H 0.466560 0.654158 0.483665 0.035 Uiso 0.4 1 calc R U P A 2

loop_
_atom_site_aniso_label
_atom_site_aniso_U_11
_atom_site_aniso_U_22
_atom_site_aniso_U_33
_atom_site_aniso_U_23
_atom_site_aniso_U_13
_atom_site_aniso_U_12
Ag1 0.0662(6) 0.0963(8) 0.0553(5) -0.0047(4) 0.0134(4) -0.0278(5)
O7 0.053(4) 0.044(4) 0.064(4) -0.012(3) 0.000(3) -0.006(3)
O6 0.090(5) 0.065(5) 0.038(3) -0.006(3) 0.001(4) -0.021(4)
O9 0.093(5) 0.057(4) 0.038(3) -0.019(3) 0.002(3) -0.003(4)
O8 0.056(4) 0.062(5) 0.077(5) -0.027(4) 0.017(4) -0.008(4)
O11 0.067(5) 0.066(5) 0.060(4) -0.002(3) 0.007(4) -0.024(4)
O1 0.123(7) 0.058(5) 0.041(4) -0.019(3) -0.007(4) -0.003(5)
O5 0.143(8) 0.074(5) 0.041(4) -0.021(4) 0.007(4) -0.030(5)
O2 0.104(6) 0.080(6) 0.036(4) 0.000(4) -0.005(4) 0.019(5)
O3 0.123(8) 0.090(6) 0.077(5) -0.028(5) 0.025(5) -0.060(6)
O4 0.162(9) 0.078(6) 0.067(5) -0.032(4) 0.021(5) -0.042(6)
O10 0.121(8) 0.080(6) 0.114(7) -0.012(5) 0.067(6) -0.027(6)
N2 0.056(5) 0.065(5) 0.040(4) -0.005(4) 0.001(4) -0.009(4)
N3 0.074(6) 0.075(6) 0.053(5) -0.018(4) 0.013(4) -0.027(5)
N4 0.084(7) 0.110(9) 0.067(6) -0.014(6) 0.037(5) -0.031(6)
C1 0.040(9) 0.047(10) 0.033(8) -0.004(7) -0.007(7) -0.016(7)
N1 0.043(5) 0.079(6) 0.035(4) 0.003(4) 0.009(3) -0.008(4)
C2 0.051(6) 0.075(8) 0.051(6) -0.006(5) 0.012(5) -0.010(5)
C3 0.039(5) 0.080(8) 0.054(6) 0.012(6) 0.009(5) 0.001(5)
C4 0.074(8) 0.074(9) 0.078(8) -0.008(6) -0.012(7) -0.019(6)
C5 0.107(11) 0.088(10) 0.061(8) -0.025(7) -0.022(8) 0.014(8)
C6 0.042(5) 0.038(5) 0.040(5) -0.013(4) -0.001(4) -0.005(4)
C7 0.045(5) 0.045(5) 0.033(4) -0.004(4) 0.001(4) -0.012(4)
C8 0.038(5) 0.048(6) 0.043(5) -0.010(4) 0.000(4) 0.000(4)
C9 0.050(5) 0.039(5) 0.044(5) -0.013(4) 0.000(4) -0.008(4)
C10 0.041(5) 0.042(5) 0.034(4) -0.011(4) 0.003(4) -0.004(4)
C11 0.045(5) 0.040(5) 0.032(4) -0.009(4) 0.010(4) -0.011(4)
C12 0.065(6) 0.050(6) 0.030(4) -0.004(4) 0.006(4) -0.016(5)
C13 0.055(6) 0.050(6) 0.040(5) 0.001(4) -0.007(4) -0.002(5)
C14 0.055(6) 0.047(6) 0.039(5) -0.015(4) -0.006(4) 0.006(5)
C15 0.056(6) 0.048(6) 0.039(5) -0.008(5) -0.009(4) -0.003(5)
C16 0.051(6) 0.048(6) 0.043(5) -0.008(4) -0.008(4) 0.002(5)
C17 0.050(5) 0.052(6) 0.040(5) -0.007(4) 0.000(4) 0.002(5)
C18 0.068(6) 0.050(6) 0.026(4) -0.005(4) 0.002(4) -0.009(5)
C19 0.056(6) 0.054(6) 0.049(5) -0.009(5) 0.004(5) -0.005(5)
C20 0.064(6) 0.053(6) 0.045(5) -0.012(4) 0.004(5) 0.005(5)
C21 0.053(6) 0.045(6) 0.037(5) -0.008(4) -0.004(4) 0.000(4)
C22 0.064(7) 0.046(6) 0.071(7) -0.014(5) -0.013(6) 0.003(5)
C23 0.065(7) 0.063(7) 0.053(6) -0.022(5) 0.000(5) -0.009(6)
C24 0.056(6) 0.043(6) 0.062(6) -0.007(5) 0.002(5) -0.008(5)
C25 0.055(6) 0.071(7) 0.054(6) -0.006(5) 0.010(5) -0.018(5)
C26 0.104(9) 0.057(7) 0.040(5) -0.007(5) 0.008(6) 0.003(7)
C27 0.083(8) 0.061(8) 0.068(7) -0.026(6) -0.017(7) 0.026(7)
C28 0.062(7) 0.070(8) 0.085(8) -0.007(7) 0.021(6) -0.023(6)
C29 0.062(7) 0.105(10) 0.061(6) -0.005(6) 0.026(6) -0.006(7)
C30 0.091(9) 0.108(11) 0.057(7) -0.022(7) 0.042(6) -0.039(8)
C31 0.075(8) 0.084(9) 0.082(8) -0.016(7) 0.026(7) -0.003(7)
C32 0.149(14) 0.107(12) 0.070(8) -0.025(8) 0.066(9) -0.019(10)
O12 0.088(6) 0.076(6) 0.099(6) -0.007(5) 0.006(5) 0.010(5)
C33 0.029(11) 0.029(11) 0.033(11) -0.011(8) 0.005(8) -0.015(8)

loop_
_atom_type_symbol
_atom_type_description
_atom_type_scat_dispersion_real
_atom_type_scat_dispersion_imag
_atom_type_scat_source
C C 0.0033 0.0016 'International Tables Vol C Tables 4.2.6.8 and 6.1.1.4'
H H 0.0000 0.0000 'International Tables Vol C Tables 4.2.6.8 and 6.1.1.4'
Ag Ag -0.8971 1.1015 'International Tables Vol C Tables 4.2.6.8 and 6.1.1.4'
N N 0.0061 0.0033 'International Tables Vol C Tables 4.2.6.8 and 6.1.1.4'
O O 0.0106 0.0060 'International Tables Vol C Tables 4.2.6.8 and 6.1.1.4'

loop_
_geom_angle_atom_site_label_1
_geom_angle_atom_site_label_2
_geom_angle_atom_site_label_3
_geom_angle
_geom_angle_site_symmetry_1
_geom_angle_site_symmetry_3
_geom_angle_publ_flag
N2 Ag1 O1 90.6(3) 1_654 . ?
N1 Ag1 O1 96.7(3) . . ?
N1 Ag1 N2 168.1(3) . 1_654 ?
C14 O9 C18 119.8(7) . . ?
C6 O8 H8 109.5 . . ?
C12 O1 Ag1 150.7(6) . . ?
C15 O5 H5 109.5 . . ?
C23 O4 H4 109.5 . . ?
C9 N2 Ag1 118.6(6) . 1_456 ?
C9 N2 C26 116.1(9) . . ?
C26 N2 Ag1 123.7(7) . 1_456 ?
C24 N3 H3 118.7 . . ?
C24 N3 C30 122.6(9) . . ?
C30 N3 H3 118.7 . . ?
C28 N4 H4A 120.4 . . ?
C28 N4 C32 119.3(10) . . ?
C32 N4 H4A 120.4 . . ?
N1 C1 H1 118.2 . . ?
N1 C1 C5 124(2) . . ?
C5 C1 H1 118.2 . . ?
C1 N1 Ag1 122.5(12) . . ?
C1 N1 C2 118.2(13) . . ?
C2 N1 Ag1 119.2(7) . . ?
C2 N1 C33 114.0(14) . . ?
C33 N1 Ag1 126.4(13) . . ?
N1 C2 H2 112(6) . . ?
N1 C2 C3 122.3(10) . . ?
C3 C2 H2 125(6) . . ?
C2 C3 C28 123.3(10) . . ?
C4 C3 C2 120.1(10) . . ?
C4 C3 C28 116.6(10) . . ?
C3 C4 H4B 120(7) . . ?
C5 C4 C3 117.5(11) . . ?
C5 C4 H4B 122(7) . . ?
C1 C5 H5A 120.9 . . ?
C4 C5 C1 118.2(14) . . ?
C4 C5 H5A 120.9 . . ?
C4 C5 H5B 115.6 . . ?
C33 C5 C4 129(2) . . ?
C33 C5 H5B 115.6 . . ?
O7 C6 O8 121.8(8) . . ?
O7 C6 C11 120.0(8) . . ?
O8 C6 C11 118.0(8) . . ?
C11 C7 C12 118.8(8) . . ?
C17 C7 C11 120.6(8) . . ?
C17 C7 C12 120.5(8) . . ?
C10 C8 C23 129.6(8) . . ?
C25 C8 C10 116.9(8) . . ?
C25 C8 C23 113.4(9) . . ?
N2 C9 H9 118.2 . . ?
N2 C9 C16 123.6(8) . . ?
C16 C9 H9 118.2 . . ?
C8 C10 C15 128.2(7) . . ?
C13 C10 C8 117.9(7) . . ?
C13 C10 C15 113.8(8) . . ?
C7 C11 C6 124.9(7) . . ?
C21 C11 C6 116.6(8) . . ?
C21 C11 C7 118.4(8) . . ?
O1 C12 O2 123.8(8) . . ?
O1 C12 C7 122.0(9) . . ?
O2 C12 C7 114.2(9) . . ?
C10 C13 H13 118.9 . . ?
C10 C13 C14 122.3(8) . . ?
C14 C13 H13 118.9 . . ?
O9 C14 C13 115.9(8) . . ?
C19 C14 O9 123.7(8) . . ?
C19 C14 C13 120.2(8) . . ?
O6 C15 O5 119.3(7) . . ?
O6 C15 C10 122.4(8) . . ?
O5 C15 C10 118.3(8) . . ?
C9 C16 C22 119.2(9) . . ?
C9 C16 C24 121.3(8) . . ?
C22 C16 C24 119.2(9) . . ?
C7 C17 H17 120.0 . . ?
C7 C17 C20 120.0(9) . . ?
C20 C17 H17 120.0 . . ?
C20 C18 O9 122.3(9) . . ?
C21 C18 O9 116.1(8) . . ?
C21 C18 C20 121.5(8) . . ?
C14 C19 H19 120.8 . . ?
C14 C19 C25 118.3(9) . . ?
C25 C19 H19 120.8 . . ?
C17 C20 H20 120.1 . . ?
C18 C20 C17 119.8(9) . . ?
C18 C20 H20 120.1 . . ?
C11 C21 H21 120.2 . . ?
C18 C21 C11 119.6(8) . . ?
C18 C21 H21 120.2 . . ?
C16 C22 H22 121.1 . . ?
C27 C22 C16 117.7(10) . . ?
C27 C22 H22 121.1 . . ?
O3 C23 O4 122.0(10) . . ?
O3 C23 C8 118.2(9) . . ?
O4 C23 C8 119.8(10) . . ?
O11 C24 N3 121.6(9) . . ?
O11 C24 C16 121.8(8) . . ?
N3 C24 C16 116.6(9) . . ?
C8 C25 H25 117.8 . . ?
C19 C25 C8 124.4(9) . . ?
C19 C25 H25 117.8 . . ?
N2 C26 H26 118.0 . . ?
C27 C26 N2 124.1(10) . . ?
C27 C26 H26 118.0 . . ?
C22 C27 H27 120.5 . . ?
C26 C27 C22 119.1(10) . . ?
C26 C27 H27 120.5 . . ?
O10 C28 N4 121.2(11) . . ?
O10 C28 C3 122.9(11) . . ?
N4 C28 C3 115.7(9) . . ?
H29A C29 H29B 108.1 . . ?
C31 C29 H29A 109.5 . . ?
C31 C29 H29B 109.5 . . ?
C32 C29 H29A 109.5 . . ?
C32 C29 H29B 109.5 . . ?
C32 C29 C31 110.8(9) . . ?
N3 C30 H30A 108.9 . . ?
N3 C30 H30B 108.9 . . ?
H30A C30 H30B 107.7 . . ?
C31 C30 N3 113.4(9) . . ?
C31 C30 H30A 108.9 . . ?
C31 C30 H30B 108.9 . . ?
C29 C31 H31A 108.8 . . ?
C29 C31 H31B 108.8 . . ?
C30 C31 C29 113.8(10) . . ?
C30 C31 H31A 108.8 . . ?
C30 C31 H31B 108.8 . . ?
H31A C31 H31B 107.7 . . ?
N4 C32 C29 111.9(10) . . ?
N4 C32 H32A 109.2 . . ?
N4 C32 H32B 109.2 . . ?
C29 C32 H32A 109.2 . . ?
C29 C32 H32B 109.2 . . ?
H32A C32 H32B 107.9 . . ?
H12A O12 H12B 104.5 . . ?
N1 C33 H33 122.6 . . ?
C5 C33 N1 115(3) . . ?
C5 C33 H33 122.6 . . ?

loop_
_geom_bond_atom_site_label_1
_geom_bond_atom_site_label_2
_geom_bond_distance
_geom_bond_site_symmetry_2
_geom_bond_publ_flag
Ag1 O1 2.721(7) . ?
Ag1 N2 2.155(8) 1_654 ?
Ag1 N1 2.123(8) . ?
O7 C6 1.210(10) . ?
O6 C15 1.196(11) . ?
O9 C14 1.369(11) . ?
O9 C18 1.400(10) . ?
O8 H8 0.8200 . ?
O8 C6 1.286(10) . ?
O11 C24 1.226(11) . ?
O1 C12 1.216(12) . ?
O5 H5 0.8200 . ?
O5 C15 1.279(11) . ?
O2 C12 1.284(12) . ?
O3 C23 1.201(12) . ?
O4 H4 0.8200 . ?
O4 C23 1.253(12) . ?
O10 C28 1.197(13) . ?
N2 C9 1.319(11) . ?
N2 C26 1.361(13) . ?
N3 H3 0.8600 . ?
N3 C24 1.320(12) . ?
N3 C30 1.480(13) . ?
N4 H4A 0.8600 . ?
N4 C28 1.355(15) . ?
N4 C32 1.463(14) . ?
C1 H1 0.9300 . ?
C1 N1 1.25(2) . ?
C1 C5 1.45(3) . ?
N1 C2 1.348(12) . ?
N1 C33 1.62(3) . ?
C2 H2 1.02(11) . ?
C2 C3 1.378(14) . ?
C3 C4 1.374(16) . ?
C3 C28 1.502(15) . ?
C4 H4B 1.00(2) . ?
C4 C5 1.356(17) . ?
C5 H5A 0.9300 . ?
C5 H5B 0.9300 . ?
C5 C33 1.20(3) . ?
C6 C11 1.478(12) . ?
C7 C11 1.403(12) . ?
C7 C12 1.500(12) . ?
C7 C17 1.375(13) . ?
C8 C10 1.406(12) . ?
C8 C23 1.519(13) . ?
C8 C25 1.400(13) . ?
C9 H9 0.9300 . ?
C9 C16 1.372(12) . ?
C10 C13 1.380(12) . ?
C10 C15 1.512(8) . ?
C11 C21 1.402(11) . ?
C13 H13 0.9300 . ?
C13 C14 1.386(12) . ?
C14 C19 1.347(13) . ?
C16 C22 1.386(13) . ?
C16 C24 1.508(13) . ?
C17 H17 0.9300 . ?
C17 C20 1.377(12) . ?
C18 C20 1.372(13) . ?
C18 C21 1.371(13) . ?
C19 H19 0.9300 . ?
C19 C25 1.350(14) . ?
C20 H20 0.9300 . ?
C21 H21 0.9300 . ?
C22 H22 0.9300 . ?
C22 C27 1.379(16) . ?
C25 H25 0.9300 . ?
C26 H26 0.9300 . ?
C26 C27 1.346(16) . ?
C27 H27 0.9300 . ?
C29 H29A 0.9700 . ?
C29 H29B 0.9700 . ?
C29 C31 1.519(15) . ?
C29 C32 1.504(9) . ?
C30 H30A 0.9700 . ?
C30 H30B 0.9700 . ?
C30 C31 1.464(16) . ?
C31 H31A 0.9700 . ?
C31 H31B 0.9700 . ?
C32 H32A 0.9700 . ?
C32 H32B 0.9700 . ?
O12 H12A 0.8503 . ?
O12 H12B 0.8499 . ?
C33 H33 0.9300 . ?

loop_
_geom_torsion_atom_site_label_1
_geom_torsion_atom_site_label_2
_geom_torsion_atom_site_label_3
_geom_torsion_atom_site_label_4
_geom_torsion
_geom_torsion_site_symmetry_1
_geom_torsion_site_symmetry_2
_geom_torsion_site_symmetry_3
_geom_torsion_site_symmetry_4
_geom_torsion_publ_flag
Ag1 O1 C12 O2 -8(2) . . . . ?
Ag1 O1 C12 C7 171.7(9) . . . . ?
Ag1 N2 C9 C16 -168.5(7) 1_456 . . . ?
Ag1 N2 C26 C27 169.7(8) 1_456 . . . ?
Ag1 N1 C2 C3 -179.9(8) . . . . ?
Ag1 N1 C33 C5 170.6(16) . . . . ?
O7 C6 C11 C7 96.6(11) . . . . ?
O7 C6 C11 C21 -86.6(10) . . . . ?
O9 C14 C19 C25 176.3(9) . . . . ?
O9 C18 C20 C17 176.7(9) . . . . ?
O9 C18 C21 C11 -176.3(8) . . . . ?
O8 C6 C11 C7 -88.5(11) . . . . ?
O8 C6 C11 C21 88.3(10) . . . . ?
N2 C9 C16 C22 1.4(14) . . . . ?
N2 C9 C16 C24 175.7(8) . . . . ?
N2 C26 C27 C22 -5.3(17) . . . . ?
N3 C30 C31 C29 177.1(11) . . . . ?
C1 N1 C2 C3 -2.6(19) . . . . ?
N1 C1 C5 C4 -3(3) . . . . ?
N1 C2 C3 C4 1.1(16) . . . . ?
N1 C2 C3 C28 -177.1(10) . . . . ?
C2 N1 C33 C5 -16(3) . . . . ?
C2 C3 C4 C5 -0.4(17) . . . . ?
C2 C3 C28 O10 168.9(12) . . . . ?
C2 C3 C28 N4 -5.2(17) . . . . ?
C3 C4 C5 C1 1(2) . . . . ?
C3 C4 C5 C33 -12(3) . . . . ?
C4 C3 C28 O10 -9.4(18) . . . . ?
C4 C3 C28 N4 176.5(11) . . . . ?
C4 C5 C33 N1 20(4) . . . . ?
C5 C1 N1 Ag1 -179.4(13) . . . . ?
C5 C1 N1 C2 3(3) . . . . ?
C6 C11 C21 C18 -178.7(8) . . . . ?
C7 C11 C21 C18 -1.7(13) . . . . ?
C7 C17 C20 C18 0.4(15) . . . . ?
C8 C10 C13 C14 1.4(14) . . . . ?
C8 C10 C15 O6 176.5(9) . . . . ?
C8 C10 C15 O5 -3.0(15) . . . . ?
C9 N2 C26 C27 4.7(16) . . . . ?
C9 C16 C22 C27 -1.8(14) . . . . ?
C9 C16 C24 O11 -148.9(9) . . . . ?
C9 C16 C24 N3 29.9(13) . . . . ?
C10 C8 C23 O3 175.5(10) . . . . ?
C10 C8 C23 O4 -3.8(17) . . . . ?
C10 C8 C25 C19 -0.7(15) . . . . ?
C10 C13 C14 O9 -177.6(8) . . . . ?
C10 C13 C14 C19 -1.6(15) . . . . ?
C11 C7 C12 O1 -0.6(14) . . . . ?
C11 C7 C12 O2 178.9(8) . . . . ?
C11 C7 C17 C20 -2.6(14) . . . . ?
C12 C7 C11 C6 -2.0(13) . . . . ?
C12 C7 C11 C21 -178.8(8) . . . . ?
C12 C7 C17 C20 179.4(9) . . . . ?
C13 C10 C15 O6 -0.3(14) . . . . ?
C13 C10 C15 O5 -179.8(9) . . . . ?
C13 C14 C19 C25 0.6(15) . . . . ?
C14 O9 C18 C20 50.7(13) . . . . ?
C14 O9 C18 C21 -133.4(9) . . . . ?
C14 C19 C25 C8 0.6(16) . . . . ?
C15 C10 C13 C14 178.5(8) . . . . ?
C16 C22 C27 C26 3.6(15) . . . . ?
C17 C7 C11 C6 179.9(8) . . . . ?
C17 C7 C11 C21 3.2(12) . . . . ?
C17 C7 C12 O1 177.4(9) . . . . ?
C17 C7 C12 O2 -3.0(13) . . . . ?
C18 O9 C14 C13 -162.1(9) . . . . ?
C18 O9 C14 C19 22.0(14) . . . . ?
C20 C18 C21 C11 -0.3(14) . . . . ?
C21 C18 C20 C17 1.0(15) . . . . ?
C22 C16 C24 O11 25.4(14) . . . . ?
C22 C16 C24 N3 -155.8(9) . . . . ?
C23 C8 C10 C13 -179.1(9) . . . . ?
C23 C8 C10 C15 4.2(16) . . . . ?
C23 C8 C25 C19 178.3(10) . . . . ?
C24 N3 C30 C31 144.4(12) . . . . ?
C24 C16 C22 C27 -176.2(9) . . . . ?
C25 C8 C10 C13 -0.2(13) . . . . ?
C25 C8 C10 C15 -176.9(9) . . . . ?
C25 C8 C23 O3 -3.4(15) . . . . ?
C25 C8 C23 O4 177.2(11) . . . . ?
C26 N2 C9 C16 -2.6(14) . . . . ?
C28 N4 C32 C29 -166.5(13) . . . . ?
C28 C3 C4 C5 178.0(11) . . . . ?
C30 N3 C24 O11 6.1(17) . . . . ?
C30 N3 C24 C16 -172.7(9) . . . . ?
C31 C29 C32 N4 177.5(12) . . . . ?
C32 N4 C28 O10 -6(2) . . . . ?
C32 N4 C28 C3 168.6(11) . . . . ?
C32 C29 C31 C30 -175.0(13) . . . . ?
C33 N1 C2 C3 6.5(19) . . . . ?
